data_2240889
loop_
_publ_author_name
'Revathi, Palanisamy'
'Balakrishnan, Thangavelu'
'Ramamurthi, Kandasamy'
'Thamotharan, Subbiah'

_publ_section_title
;
 Crystal structure of
 <i>catena</i>-poly[[[triaquastrontium]-di-\m~2~-glycinato] dibromide]
;
_journal_coeditor_code WM5177
_journal_issue 7
_journal_name_full 'Acta Crystallographica Section E'
_journal_page_first 875
_journal_page_last 878
_journal_paper_doi 10.1107/S2056989015012219
_journal_volume 71
_journal_year 2015
_chemical_formula_iupac '[Sr (C2 H5 N1 O2)2 (H2 O1)3] Br2'
_chemical_formula_moiety 'C4 H16 N2 O7 Sr 2+, 2(Br -)'
_chemical_formula_sum 'C4 H16 Br2 N2 O7 Sr'
_chemical_formula_weight 451.63
_chemical_name_systematic
;
<i>catena</i>-Poly[[[triaquastrontium]-di-\m~2~-glycinato] dibromide]
;
_space_group_crystal_system orthorhombic
_space_group_IT_number 60
_space_group_name_Hall '-P 2n 2ab'
_space_group_name_H-M_alt 'P b c n'
_symmetry_space_group_name_Hall '-P 2n 2ab'
_symmetry_space_group_name_H-M 'P b c n'
_atom_sites_solution_hydrogens mixed
_audit_creation_method SHELXL-2014/7
_cell_angle_alpha 90
_cell_angle_beta 90
_cell_angle_gamma 90
_cell_formula_units_Z 4
_cell_length_a 16.4198(9)
_cell_length_b 9.5438(5)
_cell_length_c 8.2402(4)
_cell_measurement_reflns_used 6100
_cell_measurement_temperature 296(2)
_cell_measurement_theta_max 27.8
_cell_measurement_theta_min 2.5
_cell_volume 1291.30(12)
_computing_cell_refinement
;
SAINT (Bruker, 2004)
;
_computing_data_collection
;
APEX2 (Bruker, 2004)
;
_computing_data_reduction
;
SAINT (Bruker, 2004)
;
_computing_molecular_graphics
;
PLATON (Spek, 2009) and Mercury (Macrae <i>et al.</i>,  2008)
;
_computing_publication_material
;
SHELXL2014 (Sheldrick, 2015)
;
_computing_structure_refinement
;
SHELXL2014 (Sheldrick, 2015)
;
_computing_structure_solution
;
SIR92 (Altomare <i>et al.</i>,  1995)
;
_diffrn_ambient_temperature 296(2)
_diffrn_measured_fraction_theta_full 1.000
_diffrn_measured_fraction_theta_max 1.000
_diffrn_measurement_device_type 'Bruker Kappa APEXII CCD'
_diffrn_measurement_method '\w and \f scan'
_diffrn_radiation_type MoK\a
_diffrn_radiation_wavelength 0.71073
_diffrn_reflns_av_R_equivalents 0.0701
_diffrn_reflns_limit_h_max 21
_diffrn_reflns_limit_h_min -21
_diffrn_reflns_limit_k_max 12
_diffrn_reflns_limit_k_min -12
_diffrn_reflns_limit_l_max 10
_diffrn_reflns_limit_l_min -9
_diffrn_reflns_number 22178
_diffrn_reflns_theta_full 27.998
_diffrn_reflns_theta_max 27.998
_diffrn_reflns_theta_min 2.468
_exptl_absorpt_coefficient_mu 10.384
_exptl_absorpt_correction_T_max 0.410
_exptl_absorpt_correction_T_min 0.251
_exptl_absorpt_correction_type multi-scan
_exptl_absorpt_process_details
;
(<i>SADABS</i>; Bruker, 1999)
;
_exptl_crystal_colour colourless
_exptl_crystal_density_diffrn 2.323
_exptl_crystal_description block
_exptl_crystal_F_000 872
_exptl_crystal_size_max 0.150
_exptl_crystal_size_mid 0.100
_exptl_crystal_size_min 0.100
_refine_diff_density_max 0.863
_refine_diff_density_min -0.675
_refine_ls_extinction_coef 0.0086(3)
_refine_ls_extinction_expression Fc^*^=kFc[1+0.001xFc^2^\l^3^/sin(2\q)]^-1/4^
_refine_ls_extinction_method
;
SHELXL2014 (Sheldrick 2015)
;
_refine_ls_goodness_of_fit_ref 1.136
_refine_ls_hydrogen_treatment mixed
_refine_ls_matrix_type full
_refine_ls_number_parameters 99
_refine_ls_number_reflns 1564
_refine_ls_number_restraints 2
_refine_ls_restrained_S_all 1.135
_refine_ls_R_factor_all 0.0424
_refine_ls_R_factor_gt 0.0228
_refine_ls_shift/su_max 0.001
_refine_ls_shift/su_mean 0.000
_refine_ls_structure_factor_coef Fsqd
_refine_ls_weighting_details 'w=1/[\s^2^(Fo^2^)+(0.0169P)^2^+1.7773P] where P=(Fo^2^+2Fc^2^)/3'
_refine_ls_weighting_scheme calc
_refine_ls_wR_factor_gt 0.0466
_refine_ls_wR_factor_ref 0.0569
_reflns_number_gt 1244
_reflns_number_total 1564
_reflns_threshold_expression I>2\s(I)
_cod_data_source_file wm5177sup1.cf
_cod_data_source_block I
_cod_database_code 2240889
_shelx_space_group_comment
;
The symmetry employed for this shelxl refinement is uniquely defined
by the following loop, which should always be used as a source of
symmetry information in preference to the above space-group names.
They are only intended as comments.
;
_shelx_estimated_absorpt_t_min 0.305
_shelx_estimated_absorpt_t_max 0.423

loop_
_space_group_symop_operation_xyz
'x, y, z'
'x+1/2, -y+1/2, -z'
'-x, y, -z+1/2'
'-x+1/2, -y+1/2, z+1/2'
'-x, -y, -z'
'-x-1/2, y-1/2, z'
'x, -y, z-1/2'
'x-1/2, y-1/2, -z-1/2'

loop_
_atom_site_type_symbol
_atom_site_label
_atom_site_fract_x
_atom_site_fract_y
_atom_site_fract_z
_atom_site_U_iso_or_equiv
_atom_site_adp_type
_atom_site_calc_flag
_atom_site_occupancy
C C1 0.14184(17) 0.5997(3) 0.4781(4) 0.0178(6) Uani d 1
C C2 0.1901(2) 0.6557(3) 0.6205(4) 0.0232(7) Uani d 1
H H2A 0.1529 0.6963 0.6989 0.028 Uiso calc 1
H H2B 0.2183 0.5788 0.6729 0.028 Uiso calc 1
N N1 0.2500(2) 0.7627(3) 0.5708(4) 0.0263(6) Uani d 1
O O1 0.15044(13) 0.6537(2) 0.3416(2) 0.0224(5) Uani d 1
O O2 0.09257(13) 0.5034(2) 0.5090(3) 0.0251(5) Uani d 1
O O3 -0.00732(17) 0.8029(3) 0.4322(3) 0.0308(6) Uani d 1
O O4 0.0000 0.3083(4) 0.2500 0.0331(8) Uani d 1
Br Br1 0.14700(2) 0.97766(4) 0.86395(4) 0.02908(12) Uani d 1
Sr Sr2 0.0000 0.57306(4) 0.2500 0.01637(12) Uani d 1
H H1A 0.279(3) 0.793(5) 0.654(6) 0.062(15) Uiso d 1
H H1B 0.224(2) 0.830(4) 0.520(5) 0.046(13) Uiso d 1
H H1C 0.287(3) 0.726(4) 0.505(5) 0.044(12) Uiso d 1
H H4 -0.007(3) 0.264(4) 0.164(4) 0.064(15) Uiso d 1
H H3A 0.033(3) 0.853(5) 0.404(5) 0.059(15) Uiso d 1
H H3B -0.0497(19) 0.852(4) 0.444(6) 0.067(16) Uiso d 1

loop_
_atom_site_aniso_label
_atom_site_aniso_U_11
_atom_site_aniso_U_22
_atom_site_aniso_U_33
_atom_site_aniso_U_12
_atom_site_aniso_U_13
_atom_site_aniso_U_23
C1 0.0131(14) 0.0216(15) 0.0186(14) 0.0022(11) 0.0002(12) -0.0025(12)
C2 0.0231(17) 0.0283(18) 0.0183(16) -0.0036(13) -0.0017(13) -0.0028(13)
N1 0.0224(15) 0.0283(17) 0.0283(15) -0.0035(13) -0.0052(14) -0.0055(14)
O1 0.0204(11) 0.0284(12) 0.0184(11) -0.0046(9) -0.0007(9) 0.0022(9)
O2 0.0259(12) 0.0277(12) 0.0216(11) -0.0084(9) -0.0011(9) 0.0018(9)
O3 0.0295(14) 0.0273(14) 0.0356(14) -0.0015(12) 0.0082(12) -0.0045(11)
O4 0.044(2) 0.031(2) 0.0248(19) 0.000 0.0019(18) 0.000
Br1 0.02717(19) 0.0276(2) 0.0325(2) 0.00143(14) 0.00329(15) 0.00078(14)
Sr2 0.01582(19) 0.0194(2) 0.01391(19) 0.000 -0.00064(16) 0.000

loop_
_atom_type_symbol
_atom_type_description
_atom_type_scat_dispersion_real
_atom_type_scat_dispersion_imag
_atom_type_scat_source
C C 0.0033 0.0016 'International Tables Vol C Tables 4.2.6.8 and 6.1.1.4'
H H 0.0000 0.0000 'International Tables Vol C Tables 4.2.6.8 and 6.1.1.4'
N N 0.0061 0.0033 'International Tables Vol C Tables 4.2.6.8 and 6.1.1.4'
O O 0.0106 0.0060 'International Tables Vol C Tables 4.2.6.8 and 6.1.1.4'
Br Br -0.2901 2.4595 'International Tables Vol C Tables 4.2.6.8 and 6.1.1.4'
Sr Sr -1.5307 3.2498 'International Tables Vol C Tables 4.2.6.8 and 6.1.1.4'

loop_
_geom_angle_atom_site_label_1
_geom_angle_atom_site_label_2
_geom_angle_atom_site_label_3
_geom_angle_site_symmetry_1
_geom_angle_site_symmetry_3
_geom_angle
O1 C1 O2 . . 124.1(3)
O1 C1 C2 . . 119.7(3)
O2 C1 C2 . . 116.1(3)
O1 C1 Sr2 . . 63.74(15)
O2 C1 Sr2 . . 64.13(16)
C2 C1 Sr2 . . 157.1(2)
N1 C2 C1 . . 112.2(3)
N1 C2 H2A . . 109.2
C1 C2 H2A . . 109.2
N1 C2 H2B . . 109.2
C1 C2 H2B . . 109.2
H2A C2 H2B . . 107.9
C2 N1 H1A . . 111(3)
C2 N1 H1B . . 108(3)
H1A N1 H1B . . 113(4)
C2 N1 H1C . . 111(3)
H1A N1 H1C . . 104(4)
H1B N1 H1C . . 109(4)
C1 O1 Sr2 . . 91.77(17)
C1 O2 Sr2 . 5_566 137.62(19)
C1 O2 Sr2 . . 91.27(18)
Sr2 O2 Sr2 5_566 . 110.04(8)
Sr2 O3 H3A . . 106(3)
Sr2 O3 H3B . . 124(3)
H3A O3 H3B . . 111(4)
Sr2 O4 H4 . . 120(3)
O4 Sr2 O2 . 7_565 73.73(5)
O4 Sr2 O2 . 5_566 73.73(5)
O2 Sr2 O2 7_565 5_566 147.46(10)
O4 Sr2 O3 . 3 145.52(6)
O2 Sr2 O3 7_565 3 76.97(7)
O2 Sr2 O3 5_566 3 133.43(8)
O4 Sr2 O3 . . 145.52(6)
O2 Sr2 O3 7_565 . 133.43(8)
O2 Sr2 O3 5_566 . 76.96(7)
O3 Sr2 O3 3 . 68.96(11)
O4 Sr2 O1 . 3 106.59(5)
O2 Sr2 O1 7_565 3 113.67(6)
O2 Sr2 O1 5_566 3 76.03(7)
O3 Sr2 O1 3 3 69.40(8)
O3 Sr2 O1 . 3 83.18(8)
O4 Sr2 O1 . . 106.59(5)
O2 Sr2 O1 7_565 . 76.03(7)
O2 Sr2 O1 5_566 . 113.67(6)
O3 Sr2 O1 3 . 83.18(8)
O3 Sr2 O1 . . 69.40(8)
O1 Sr2 O1 3 . 146.83(10)
O4 Sr2 O2 . 3 75.77(4)
O2 Sr2 O2 7_565 3 69.96(8)
O2 Sr2 O2 5_566 3 101.82(7)
O3 Sr2 O2 3 3 77.44(7)
O3 Sr2 O2 . 3 128.53(7)
O1 Sr2 O2 3 3 48.23(6)
O1 Sr2 O2 . 3 143.76(6)
O4 Sr2 O2 . . 75.77(4)
O2 Sr2 O2 7_565 . 101.82(7)
O2 Sr2 O2 5_566 . 69.96(8)
O3 Sr2 O2 3 . 128.53(7)
O3 Sr2 O2 . . 77.44(7)
O1 Sr2 O2 3 . 143.76(6)
O1 Sr2 O2 . . 48.23(6)
O2 Sr2 O2 3 . 151.53(9)
O4 Sr2 C1 . 3 94.86(6)
O2 Sr2 C1 7_565 3 89.95(7)
O2 Sr2 C1 5_566 3 92.77(7)
O3 Sr2 C1 3 3 67.17(8)
O3 Sr2 C1 . 3 104.38(8)
O1 Sr2 C1 3 3 24.49(7)
O1 Sr2 C1 . 3 149.51(7)
O2 Sr2 C1 3 3 24.60(7)
O2 Sr2 C1 . 3 161.97(7)
O4 Sr2 C1 . . 94.86(6)
O2 Sr2 C1 7_565 . 92.77(7)
O2 Sr2 C1 5_566 . 89.95(7)
O3 Sr2 C1 3 . 104.38(8)
O3 Sr2 C1 . . 67.17(8)
O1 Sr2 C1 3 . 149.51(7)
O1 Sr2 C1 . . 24.49(7)
O2 Sr2 C1 3 . 161.97(7)
O2 Sr2 C1 . . 24.60(7)
C1 Sr2 C1 3 . 170.29(11)
O4 Sr2 Sr2 . 5_565 71.300(10)
O2 Sr2 Sr2 7_565 5_565 35.72(5)
O2 Sr2 Sr2 5_566 5_565 129.21(5)
O3 Sr2 Sr2 3 5_565 74.32(6)
O3 Sr2 Sr2 . 5_565 143.02(6)
O1 Sr2 Sr2 3 5_565 80.00(4)
O1 Sr2 Sr2 . 5_565 110.90(4)
O2 Sr2 Sr2 3 5_565 34.24(5)
O2 Sr2 Sr2 . 5_565 131.99(5)
C1 Sr2 Sr2 3 5_565 55.55(6)
C1 Sr2 Sr2 . 5_565 128.31(6)

loop_
_geom_bond_atom_site_label_1
_geom_bond_atom_site_label_2
_geom_bond_site_symmetry_2
_geom_bond_distance
C1 O1 . 1.246(4)
C1 O2 . 1.251(3)
C1 C2 . 1.513(4)
C1 Sr2 . 3.004(3)
C2 N1 . 1.477(4)
C2 H2A . 0.9700
C2 H2B . 0.9700
N1 H1A . 0.88(5)
N1 H1B . 0.88(4)
N1 H1C . 0.89(4)
O1 Sr2 . 2.695(2)
O2 Sr2 5_566 2.605(2)
O2 Sr2 . 2.703(2)
O3 Sr2 . 2.661(2)
O3 H3A . 0.84(5)
O3 H3B . 0.842(19)
O4 Sr2 . 2.526(4)
O4 H4 . 0.833(19)
Sr2 O2 7_565 2.605(2)
Sr2 O2 5_566 2.605(2)
Sr2 O3 3 2.661(2)
Sr2 O1 3 2.695(2)
Sr2 O2 3 2.703(2)
Sr2 C1 3 3.004(3)

loop_
_geom_hbond_atom_site_label_D
_geom_hbond_atom_site_label_H
_geom_hbond_atom_site_label_A
_geom_hbond_site_symmetry_A
_geom_hbond_distance_DH
_geom_hbond_distance_HA
_geom_hbond_distance_DA
_geom_hbond_angle_DHA
N1 H1A O1 4_565 0.88(5) 2.00(5) 2.879(4) 175(4)
N1 H1B Br1 7_575 0.88(4) 2.58(4) 3.450(3) 179(4)
N1 H1C Br1 4_564 0.89(4) 2.51(4) 3.321(3) 152(3)
O4 H4 O3 7_565 0.833(19) 2.01(2) 2.828(3) 166(5)
O3 H3A Br1 7_575 0.84(5) 2.50(5) 3.335(3) 170(4)
O3 H3B Br1 3_556 0.842(19) 2.55(3) 3.296(3) 148(4)

loop_
_geom_torsion_atom_site_label_1
_geom_torsion_atom_site_label_2
_geom_torsion_atom_site_label_3
_geom_torsion_atom_site_label_4
_geom_torsion_site_symmetry_4
_geom_torsion
O1 C1 C2 N1 . -6.2(4)
O2 C1 C2 N1 . 176.5(3)
Sr2 C1 C2 N1 . -98.5(5)
O2 C1 O1 Sr2 . 22.7(3)
C2 C1 O1 Sr2 . -154.3(2)
O1 C1 O2 Sr2 5_566 -144.8(2)
C2 C1 O2 Sr2 5_566 32.3(4)
Sr2 C1 O2 Sr2 5_566 -122.2(3)
O1 C1 O2 Sr2 . -22.6(3)
C2 C1 O2 Sr2 . 154.5(2)

_cod_database_fobs_code 2240889
